data_7111923
loop_
_publ_author_name
'Jingmei Shen'
'Glenn P. A. Yap'
'Klaus H. Theopold'

_publ_section_title
;
 Binding and activation of small molecules by a quintuply bonded chromium
 dimer
;
_journal_name_full Chem.Commun.
_journal_page_first 2579
_journal_paper_doi 10.1039/c3cc48746f
_journal_volume 50
_journal_year 2014
_chemical_formula_sum 'C82 H102 Cr2 N4 O3'
_chemical_formula_weight 1295.67
_chemical_name_systematic
; 
 ? 
;
_space_group_crystal_system triclinic
_space_group_IT_number 2
_space_group_name_Hall '-P 1'
_space_group_name_H-M_alt 'P -1'
_symmetry_space_group_name_Hall '-P 1'
_symmetry_space_group_name_H-M 'P -1'
_atom_sites_solution_hydrogens geom
_audit_creation_method SHELXL-2013
_cell_angle_alpha 90.757(6)
_cell_angle_beta 100.752(5)
_cell_angle_gamma 97.594(6)
_cell_formula_units_Z 2
_cell_length_a 12.257(4)
_cell_length_b 13.447(4)
_cell_length_c 22.146(7)
_cell_measurement_reflns_used 628
_cell_measurement_temperature 200(2)
_cell_measurement_theta_max 14.17
_cell_measurement_theta_min 2.22
_cell_volume 3551.9(19)
_computing_cell_refinement 'Bruker SMART'
_computing_data_collection 'Bruker SMART'
_computing_data_reduction 'Bruker SAINT'
_computing_molecular_graphics 'Bruker SHELXTL'
_computing_publication_material 'Bruker SHELXTL'
_computing_structure_refinement 'SHELXL-2013 (Sheldrick, 2013)'
_computing_structure_solution 'Bruker SHELXTL'
_diffrn_ambient_temperature 200(2)
_diffrn_detector_area_resol_mean 8.33
_diffrn_measured_fraction_theta_full 1.000
_diffrn_measured_fraction_theta_max 0.993
_diffrn_measurement_device_type 'CCD area detector'
_diffrn_measurement_method 'phi and omega scans'
_diffrn_radiation_type MoK\a
_diffrn_radiation_wavelength 0.71073
_diffrn_reflns_av_R_equivalents 0.1652
_diffrn_reflns_av_unetI/netI 0.3188
_diffrn_reflns_Laue_measured_fraction_full 1.000
_diffrn_reflns_Laue_measured_fraction_max 0.993
_diffrn_reflns_limit_h_max 16
_diffrn_reflns_limit_h_min -16
_diffrn_reflns_limit_k_max 17
_diffrn_reflns_limit_k_min -17
_diffrn_reflns_limit_l_max 29
_diffrn_reflns_limit_l_min -29
_diffrn_reflns_number 48405
_diffrn_reflns_point_group_measured_fraction_full 1.000
_diffrn_reflns_point_group_measured_fraction_max 0.993
_diffrn_reflns_theta_full 25.000
_diffrn_reflns_theta_max 28.368
_diffrn_reflns_theta_min 1.762
_exptl_absorpt_coefficient_mu 0.357
_exptl_absorpt_correction_T_max 0.959
_exptl_absorpt_correction_T_min 0.671
_exptl_absorpt_correction_type multi-scan
_exptl_absorpt_process_details 'APEX2 (Bruker, 2007)'
_exptl_crystal_colour blue
_exptl_crystal_density_diffrn 1.211
_exptl_crystal_description block
_exptl_crystal_F_000 1388
_exptl_crystal_size_max 0.293
_exptl_crystal_size_mid 0.231
_exptl_crystal_size_min 0.117
_platon_squeeze_details
; 

Void space analysis consistent with initial solutions showing one 
severely disordered diethylether solvent molecule in the asymmetric 
unit (i.e. two in the unit cell) near an inversion center.

PLATON Reference : 
Spek, A.L. (2003). J. Appl. Cryst. 36, 7-13.
Spek, A.L. (2009). Acta Cryst. D65, 148-155.

;
_refine_diff_density_max 0.416
_refine_diff_density_min -0.507
_refine_diff_density_rms 0.067
_refine_ls_extinction_method none
_refine_ls_goodness_of_fit_ref 0.933
_refine_ls_hydrogen_treatment constr
_refine_ls_matrix_type full
_refine_ls_number_parameters 791
_refine_ls_number_reflns 17665
_refine_ls_number_restraints 0
_refine_ls_restrained_S_all 0.933
_refine_ls_R_factor_all 0.2342
_refine_ls_R_factor_gt 0.0831
_refine_ls_shift/su_max 0.000
_refine_ls_shift/su_mean 0.000
_refine_ls_structure_factor_coef Fsqd
_refine_ls_weighting_details
; 
 w=1/[\s^2^(Fo^2^)+(0.0029P)^2^] 
 where P=(Fo^2^+2Fc^2^)/3 
;
_refine_ls_weighting_scheme calc
_refine_ls_wR_factor_gt 0.1067
_refine_ls_wR_factor_ref 0.1248
_reflns_Friedel_coverage 0.000
_reflns_number_gt 5165
_reflns_number_total 17665
_reflns_threshold_expression 'I > 2\s(I)'
_cod_data_source_file c3cc48746f.txt
_cod_data_source_block klat854s-sr
_cod_original_cell_volume 3551.9(18)
_cod_database_code 7111923
_shelx_space_group_comment
; 
The symmetry employed for this shelxl refinement is uniquely defined 
by the following loop, which should always be used as a source of 
symmetry information in preference to the above space-group names. 
They are only intended as comments. 
;
_shelx_estimated_absorpt_t_min 0.903
_shelx_estimated_absorpt_t_max 0.959
_shelxl_version_number 2013-2

loop_
_space_group_symop_operation_xyz
'x, y, z'
'-x, -y, -z'

loop_
_atom_site_label
_atom_site_type_symbol
_atom_site_fract_x
_atom_site_fract_y
_atom_site_fract_z
_atom_site_U_iso_or_equiv
_atom_site_adp_type
_atom_site_occupancy
_atom_site_site_symmetry_order
_atom_site_calc_flag
_atom_site_refinement_flags_posn
_atom_site_refinement_flags_adp
Cr1 Cr -0.00102(7) 0.30856(6) 0.22758(4) 0.0346(2) Uani 1 1 d . .
Cr2 Cr 0.24489(7) 0.37086(6) 0.30354(4) 0.0334(2) Uani 1 1 d . .
N1 N -0.0942(3) 0.1920(3) 0.17601(18) 0.0370(11) Uani 1 1 d . .
N2 N -0.1433(3) 0.3702(3) 0.19844(18) 0.0317(11) Uani 1 1 d . .
N3 N 0.3760(3) 0.4768(3) 0.30487(18) 0.0329(11) Uani 1 1 d . .
N4 N 0.3542(3) 0.3221(3) 0.37293(19) 0.0396(12) Uani 1 1 d . .
O1 O 0.1318(3) 0.2495(2) 0.27569(15) 0.0375(9) Uani 1 1 d . .
O2 O 0.1141(2) 0.4292(2) 0.25540(15) 0.0357(9) Uani 1 1 d . .
C1 C -0.1911(4) 0.2177(4) 0.1459(2) 0.0413(15) Uani 1 1 d . .
H1 H -0.2397 0.1727 0.1162 0.050 Uiso 1 1 calc R U
C2 C -0.2184(4) 0.3092(4) 0.1585(2) 0.0393(15) Uani 1 1 d . .
H2 H -0.2880 0.3290 0.1397 0.047 Uiso 1 1 calc R U
C3 C -0.1303(4) 0.0080(4) 0.1797(3) 0.0433(15) Uani 1 1 d . .
C4 C -0.1124(5) -0.0849(4) 0.1594(3) 0.0591(18) Uani 1 1 d . .
H4 H -0.1522 -0.1437 0.1725 0.071 Uiso 1 1 calc R U
C5 C -0.0389(5) -0.0943(4) 0.1210(3) 0.066(2) Uani 1 1 d . .
H5 H -0.0270 -0.1590 0.1082 0.079 Uiso 1 1 calc R U
C6 C 0.0185(5) -0.0094(4) 0.1006(3) 0.0539(17) Uani 1 1 d . .
H6 H 0.0690 -0.0166 0.0736 0.065 Uiso 1 1 calc R U
C7 C 0.0033(4) 0.0860(4) 0.1190(2) 0.0387(14) Uani 1 1 d . .
C8 C -0.0716(4) 0.0933(4) 0.1594(2) 0.0359(14) Uani 1 1 d . .
C9 C -0.2153(5) 0.0145(4) 0.2219(3) 0.0572(18) Uani 1 1 d . .
H9 H -0.2035 0.0846 0.2400 0.069 Uiso 1 1 calc R U
C10 C -0.3370(4) -0.0070(5) 0.1847(3) 0.087(2) Uani 1 1 d . .
H10A H -0.3451 0.0362 0.1493 0.131 Uiso 1 1 calc R U
H10B H -0.3896 0.0069 0.2111 0.131 Uiso 1 1 calc R U
H10C H -0.3531 -0.0775 0.1703 0.131 Uiso 1 1 calc R U
C11 C -0.2017(5) -0.0566(4) 0.2743(3) 0.0645(19) Uani 1 1 d . .
H11A H -0.2223 -0.1260 0.2579 0.097 Uiso 1 1 calc R U
H11B H -0.2506 -0.0430 0.3028 0.097 Uiso 1 1 calc R U
H11C H -0.1235 -0.0470 0.2960 0.097 Uiso 1 1 calc R U
C12 C 0.0640(4) 0.1784(4) 0.0957(3) 0.0505(16) Uani 1 1 d . .
H12 H 0.0871 0.2289 0.1308 0.061 Uiso 1 1 calc R U
C13 C -0.0120(5) 0.2248(4) 0.0451(3) 0.072(2) Uani 1 1 d . .
H13A H -0.0406 0.1753 0.0111 0.109 Uiso 1 1 calc R U
H13B H 0.0304 0.2833 0.0303 0.109 Uiso 1 1 calc R U
H13C H -0.0750 0.2457 0.0613 0.109 Uiso 1 1 calc R U
C14 C 0.1690(4) 0.1627(4) 0.0715(3) 0.073(2) Uani 1 1 d . .
H14A H 0.2195 0.1313 0.1029 0.110 Uiso 1 1 calc R U
H14B H 0.2070 0.2276 0.0618 0.110 Uiso 1 1 calc R U
H14C H 0.1483 0.1189 0.0343 0.110 Uiso 1 1 calc R U
C15 C -0.2152(4) 0.5319(4) 0.1762(3) 0.0346(14) Uani 1 1 d . .
C16 C -0.2611(4) 0.6122(4) 0.1973(3) 0.0445(15) Uani 1 1 d . .
H16 H -0.2844 0.6620 0.1696 0.053 Uiso 1 1 calc R U
C17 C -0.2735(4) 0.6206(4) 0.2582(3) 0.0475(16) Uani 1 1 d . .
H17 H -0.3036 0.6766 0.2716 0.057 Uiso 1 1 calc R U
C18 C -0.2430(4) 0.5495(4) 0.2988(2) 0.0415(15) Uani 1 1 d . .
H18 H -0.2520 0.5566 0.3403 0.050 Uiso 1 1 calc R U
C19 C -0.1990(4) 0.4670(4) 0.2803(2) 0.0339(13) Uani 1 1 d . .
C20 C -0.1842(4) 0.4585(4) 0.2184(2) 0.0318(13) Uani 1 1 d . .
C21 C -0.2045(4) 0.5283(4) 0.1098(2) 0.0394(14) Uani 1 1 d . .
H21 H -0.1589 0.4737 0.1041 0.047 Uiso 1 1 calc R U
C22 C -0.3194(4) 0.5024(4) 0.0670(2) 0.0582(18) Uani 1 1 d . .
H22A H -0.3551 0.4365 0.0767 0.087 Uiso 1 1 calc R U
H22B H -0.3093 0.5008 0.0241 0.087 Uiso 1 1 calc R U
H22C H -0.3671 0.5534 0.0728 0.087 Uiso 1 1 calc R U
C23 C -0.1444(4) 0.6261(4) 0.0904(2) 0.0533(17) Uani 1 1 d . .
H23A H -0.1868 0.6813 0.0962 0.080 Uiso 1 1 calc R U
H23B H -0.1391 0.6196 0.0469 0.080 Uiso 1 1 calc R U
H23C H -0.0690 0.6401 0.1155 0.080 Uiso 1 1 calc R U
C24 C -0.1753(4) 0.3832(4) 0.3234(2) 0.0411(15) Uani 1 1 d . .
H24 H -0.1017 0.3633 0.3182 0.049 Uiso 1 1 calc R U
C25 C -0.2648(4) 0.2890(4) 0.3064(2) 0.0508(16) Uani 1 1 d . .
H25A H -0.3390 0.3066 0.3087 0.076 Uiso 1 1 calc R U
H25B H -0.2471 0.2361 0.3352 0.076 Uiso 1 1 calc R U
H25C H -0.2647 0.2647 0.2645 0.076 Uiso 1 1 calc R U
C26 C -0.1656(4) 0.4107(4) 0.3913(2) 0.0591(18) Uani 1 1 d . .
H26A H -0.1097 0.4702 0.4027 0.089 Uiso 1 1 calc R U
H26B H -0.1426 0.3545 0.4160 0.089 Uiso 1 1 calc R U
H26C H -0.2384 0.4250 0.3988 0.089 Uiso 1 1 calc R U
C27 C 0.4658(4) 0.4596(4) 0.3456(2) 0.0399(15) Uani 1 1 d . .
H27 H 0.5356 0.5015 0.3490 0.048 Uiso 1 1 calc R U
C28 C 0.4537(4) 0.3796(4) 0.3821(2) 0.0431(15) Uani 1 1 d . .
H28 H 0.5139 0.3653 0.4131 0.052 Uiso 1 1 calc R U
C29 C 0.4091(4) 0.5400(4) 0.2057(3) 0.0397(15) Uani 1 1 d . .
C30 C 0.4362(4) 0.6212(4) 0.1699(3) 0.0479(16) Uani 1 1 d . .
H30 H 0.4438 0.6094 0.1286 0.057 Uiso 1 1 calc R U
C31 C 0.4519(4) 0.7185(4) 0.1941(3) 0.0559(18) Uani 1 1 d . .
H31 H 0.4722 0.7729 0.1696 0.067 Uiso 1 1 calc R U
C32 C 0.4382(4) 0.7371(4) 0.2540(3) 0.0537(17) Uani 1 1 d . .
H32 H 0.4479 0.8044 0.2697 0.064 Uiso 1 1 calc R U
C33 C 0.4107(4) 0.6589(4) 0.2911(3) 0.0399(15) Uani 1 1 d . .
C34 C 0.3980(4) 0.5603(4) 0.2664(2) 0.0338(14) Uani 1 1 d . .
C35 C 0.3967(4) 0.4348(4) 0.1794(2) 0.0421(15) Uani 1 1 d . .
H35 H 0.3316 0.3960 0.1937 0.051 Uiso 1 1 calc R U
C36 C 0.3722(4) 0.4266(4) 0.1102(2) 0.0622(18) Uani 1 1 d . .
H36A H 0.3121 0.4662 0.0944 0.093 Uiso 1 1 calc R U
H36B H 0.3485 0.3561 0.0967 0.093 Uiso 1 1 calc R U
H36C H 0.4398 0.4521 0.0946 0.093 Uiso 1 1 calc R U
C37 C 0.5001(4) 0.3843(4) 0.2046(2) 0.0536(17) Uani 1 1 d . .
H37A H 0.5674 0.4253 0.1962 0.080 Uiso 1 1 calc R U
H37B H 0.4924 0.3176 0.1847 0.080 Uiso 1 1 calc R U
H37C H 0.5065 0.3778 0.2491 0.080 Uiso 1 1 calc R U
C38 C 0.4001(4) 0.6835(4) 0.3558(3) 0.0490(16) Uani 1 1 d . .
H38 H 0.3642 0.6214 0.3726 0.059 Uiso 1 1 calc R U
C39 C 0.3267(5) 0.7670(4) 0.3606(3) 0.0656(19) Uani 1 1 d . .
H39A H 0.3584 0.8281 0.3430 0.098 Uiso 1 1 calc R U
H39B H 0.3247 0.7808 0.4039 0.098 Uiso 1 1 calc R U
H39C H 0.2504 0.7451 0.3380 0.098 Uiso 1 1 calc R U
C40 C 0.5142(5) 0.7148(5) 0.3970(3) 0.094(2) Uani 1 1 d . .
H40A H 0.5612 0.6615 0.3958 0.141 Uiso 1 1 calc R U
H40B H 0.5044 0.7264 0.4393 0.141 Uiso 1 1 calc R U
H40C H 0.5505 0.7767 0.3822 0.141 Uiso 1 1 calc R U
C41 C 0.2594(4) 0.2606(4) 0.4564(2) 0.0395(14) Uani 1 1 d . .
C42 C 0.2393(4) 0.1880(4) 0.4989(2) 0.0501(17) Uani 1 1 d . .
H42 H 0.1868 0.1956 0.5246 0.060 Uiso 1 1 calc R U
C43 C 0.2957(5) 0.1053(4) 0.5036(3) 0.0562(18) Uani 1 1 d . .
H43 H 0.2798 0.0551 0.5317 0.067 Uiso 1 1 calc R U
C44 C 0.3734(5) 0.0950(4) 0.4685(3) 0.0527(17) Uani 1 1 d . .
H44 H 0.4128 0.0386 0.4739 0.063 Uiso 1 1 calc R U
C45 C 0.3979(4) 0.1646(4) 0.4244(2) 0.0366(14) Uani 1 1 d . .
C46 C 0.3359(4) 0.2471(4) 0.4179(2) 0.0367(14) Uani 1 1 d . .
C47 C 0.2047(4) 0.3557(4) 0.4537(3) 0.0490(16) Uani 1 1 d . .
H47 H 0.1795 0.3688 0.4093 0.059 Uiso 1 1 calc R U
C48 C 0.1037(4) 0.3514(4) 0.4836(3) 0.068(2) Uani 1 1 d . .
H48A H 0.0539 0.2885 0.4707 0.102 Uiso 1 1 calc R U
H48B H 0.0637 0.4084 0.4710 0.102 Uiso 1 1 calc R U
H48C H 0.1278 0.3544 0.5284 0.102 Uiso 1 1 calc R U
C49 C 0.2891(4) 0.4465(4) 0.4821(3) 0.0613(18) Uani 1 1 d . .
H49A H 0.3142 0.4370 0.5260 0.092 Uiso 1 1 calc R U
H49B H 0.2533 0.5076 0.4767 0.092 Uiso 1 1 calc R U
H49C H 0.3538 0.4529 0.4615 0.092 Uiso 1 1 calc R U
C50 C 0.4892(4) 0.1487(4) 0.3898(3) 0.0478(16) Uani 1 1 d . .
H50 H 0.4870 0.1975 0.3560 0.057 Uiso 1 1 calc R U
C51 C 0.4778(5) 0.0444(4) 0.3612(3) 0.071(2) Uani 1 1 d . .
H51A H 0.4934 -0.0035 0.3936 0.106 Uiso 1 1 calc R U
H51B H 0.5312 0.0431 0.3334 0.106 Uiso 1 1 calc R U
H51C H 0.4013 0.0258 0.3379 0.106 Uiso 1 1 calc R U
C52 C 0.6047(4) 0.1711(4) 0.4326(3) 0.0603(18) Uani 1 1 d . .
H52A H 0.6200 0.2427 0.4446 0.090 Uiso 1 1 calc R U
H52B H 0.6627 0.1533 0.4111 0.090 Uiso 1 1 calc R U
H52C H 0.6048 0.1315 0.4695 0.090 Uiso 1 1 calc R U
C53 C 0.1405(4) 0.1524(4) 0.2885(2) 0.0375(14) Uani 1 1 d . .
C54 C -0.0055(4) 0.1529(4) 0.3521(3) 0.0451(16) Uani 1 1 d . .
H54 H -0.0251 0.2131 0.3336 0.054 Uiso 1 1 calc R U
C55 C -0.0631(5) 0.1128(4) 0.3956(3) 0.0576(18) Uani 1 1 d . .
H55 H -0.1228 0.1444 0.4055 0.069 Uiso 1 1 calc R U
C56 C -0.0358(5) 0.0280(4) 0.4250(3) 0.0572(17) Uani 1 1 d . .
H56 H -0.0763 -0.0003 0.4547 0.069 Uiso 1 1 calc R U
C57 C 0.0523(5) -0.0151(4) 0.4101(3) 0.0589(18) Uani 1 1 d . .
H57 H 0.0739 -0.0727 0.4310 0.071 Uiso 1 1 calc R U
C58 C 0.1098(4) 0.0233(4) 0.3658(3) 0.0453(16) Uani 1 1 d . .
H58 H 0.1698 -0.0087 0.3568 0.054 Uiso 1 1 calc R U
C59 C 0.0818(4) 0.1082(4) 0.3337(3) 0.0406(15) Uani 1 1 d . .
C60 C 0.1897(4) -0.0028(4) 0.2446(3) 0.0499(17) Uani 1 1 d . .
H60 H 0.1269 -0.0408 0.2567 0.060 Uiso 1 1 calc R U
C61 C 0.2588(5) -0.0512(4) 0.2146(3) 0.0576(18) Uani 1 1 d . .
H61 H 0.2422 -0.1216 0.2060 0.069 Uiso 1 1 calc R U
C62 C 0.3502(5) 0.0012(5) 0.1974(3) 0.0570(18) Uani 1 1 d . .
H62 H 0.3984 -0.0327 0.1779 0.068 Uiso 1 1 calc R U
C63 C 0.3723(5) 0.1037(4) 0.2083(3) 0.0572(18) Uani 1 1 d . .
H63 H 0.4353 0.1407 0.1958 0.069 Uiso 1 1 calc R U
C64 C 0.3032(4) 0.1525(4) 0.2371(2) 0.0443(15) Uani 1 1 d . .
H64 H 0.3190 0.2234 0.2436 0.053 Uiso 1 1 calc R U
C65 C 0.2106(4) 0.1012(4) 0.2573(2) 0.0399(15) Uani 1 1 d . .
C66 C 0.1041(4) 0.5257(4) 0.2407(2) 0.0322(13) Uani 1 1 d . .
C67 C 0.0933(4) 0.4869(4) 0.1298(3) 0.0451(15) Uani 1 1 d . .
H67 H 0.0678 0.4186 0.1360 0.054 Uiso 1 1 calc R U
C68 C 0.1053(4) 0.5157(5) 0.0715(3) 0.0547(17) Uani 1 1 d . .
H68 H 0.0858 0.4675 0.0382 0.066 Uiso 1 1 calc R U
C69 C 0.1453(5) 0.6135(5) 0.0609(3) 0.0585(18) Uani 1 1 d . .
H69 H 0.1544 0.6331 0.0209 0.070 Uiso 1 1 calc R U
C70 C 0.1718(4) 0.6819(5) 0.1103(3) 0.0553(18) Uani 1 1 d . .
H70 H 0.2000 0.7493 0.1037 0.066 Uiso 1 1 calc R U
C71 C 0.1590(4) 0.6558(4) 0.1687(3) 0.0474(16) Uani 1 1 d . .
H71 H 0.1780 0.7053 0.2013 0.057 Uiso 1 1 calc R U
C72 C 0.1181(4) 0.5568(4) 0.1807(3) 0.0371(14) Uani 1 1 d . .
C73 C 0.0954(4) 0.5642(4) 0.3489(3) 0.0501(16) Uani 1 1 d . .
H73 H 0.1240 0.5032 0.3597 0.060 Uiso 1 1 calc R U
C74 C 0.0706(5) 0.6247(4) 0.3951(3) 0.0585(18) Uani 1 1 d . .
H74 H 0.0836 0.6055 0.4367 0.070 Uiso 1 1 calc R U
C75 C 0.0272(5) 0.7126(4) 0.3796(3) 0.065(2) Uani 1 1 d . .
H75 H 0.0116 0.7548 0.4107 0.078 Uiso 1 1 calc R U
C76 C 0.0065(5) 0.7391(4) 0.3196(3) 0.0577(18) Uani 1 1 d . .
H76 H -0.0255 0.7987 0.3094 0.069 Uiso 1 1 calc R U
C77 C 0.0314(4) 0.6805(4) 0.2735(3) 0.0498(17) Uani 1 1 d . .
H77 H 0.0164 0.7003 0.2320 0.060 Uiso 1 1 calc R U
C78 C 0.0793(4) 0.5908(4) 0.2876(3) 0.0376(14) Uani 1 1 d . .

loop_
_atom_site_aniso_label
_atom_site_aniso_U_11
_atom_site_aniso_U_22
_atom_site_aniso_U_33
_atom_site_aniso_U_23
_atom_site_aniso_U_13
_atom_site_aniso_U_12
Cr1 0.0315(5) 0.0286(6) 0.0433(6) 0.0020(4) 0.0047(5) 0.0060(4)
Cr2 0.0310(5) 0.0285(6) 0.0397(6) 0.0031(4) 0.0038(5) 0.0042(4)
N1 0.031(3) 0.033(3) 0.043(3) 0.002(2) -0.003(2) 0.005(2)
N2 0.028(2) 0.025(3) 0.042(3) -0.003(2) 0.006(2) 0.006(2)
N3 0.024(2) 0.036(3) 0.036(3) 0.010(2) 0.002(2) 0.001(2)
N4 0.032(3) 0.035(3) 0.049(3) 0.006(2) 0.000(2) 0.003(2)
O1 0.036(2) 0.019(2) 0.052(3) 0.0093(18) -0.0076(18) 0.0058(18)
O2 0.029(2) 0.027(2) 0.048(2) 0.0042(18) -0.0018(18) 0.0048(17)
C1 0.039(4) 0.033(4) 0.046(4) -0.008(3) -0.008(3) 0.007(3)
C2 0.031(3) 0.038(4) 0.045(4) -0.006(3) -0.005(3) 0.006(3)
C3 0.039(4) 0.026(4) 0.063(4) -0.006(3) 0.007(3) 0.005(3)
C4 0.055(4) 0.040(4) 0.087(5) 0.002(4) 0.028(4) 0.004(3)
C5 0.070(5) 0.030(4) 0.098(6) -0.012(4) 0.019(4) 0.008(4)
C6 0.057(4) 0.046(4) 0.061(5) -0.012(3) 0.016(3) 0.009(4)
C7 0.040(4) 0.033(4) 0.040(4) -0.008(3) 0.000(3) 0.005(3)
C8 0.032(3) 0.026(3) 0.047(4) -0.006(3) 0.000(3) 0.008(3)
C9 0.051(4) 0.038(4) 0.081(5) 0.007(4) 0.013(4) 0.001(3)
C10 0.043(4) 0.103(6) 0.109(6) 0.015(5) 0.011(4) -0.008(4)
C11 0.065(5) 0.047(4) 0.081(5) 0.015(4) 0.011(4) 0.008(4)
C12 0.049(4) 0.039(4) 0.062(5) -0.003(3) 0.012(4) 0.002(3)
C13 0.086(5) 0.081(5) 0.058(5) 0.020(4) 0.027(4) 0.019(4)
C14 0.047(4) 0.079(5) 0.094(6) -0.001(4) 0.018(4) 0.006(4)
C15 0.024(3) 0.028(3) 0.053(4) 0.003(3) 0.010(3) 0.003(3)
C16 0.042(4) 0.050(4) 0.043(4) 0.005(3) 0.009(3) 0.008(3)
C17 0.045(4) 0.031(4) 0.069(5) 0.001(3) 0.011(4) 0.015(3)
C18 0.039(4) 0.049(4) 0.040(4) -0.006(3) 0.016(3) 0.007(3)
C19 0.029(3) 0.031(3) 0.043(4) 0.000(3) 0.009(3) 0.003(3)
C20 0.024(3) 0.030(3) 0.041(4) -0.005(3) 0.003(3) 0.007(3)
C21 0.041(4) 0.043(4) 0.035(4) 0.002(3) 0.004(3) 0.010(3)
C22 0.045(4) 0.067(5) 0.056(4) 0.008(3) -0.004(3) 0.002(3)
C23 0.046(4) 0.053(4) 0.066(5) 0.027(3) 0.018(3) 0.012(3)
C24 0.043(4) 0.046(4) 0.038(4) 0.008(3) 0.012(3) 0.014(3)
C25 0.044(4) 0.047(4) 0.061(4) 0.008(3) 0.013(3) -0.001(3)
C26 0.066(4) 0.065(5) 0.049(4) 0.008(3) 0.012(4) 0.018(4)
C27 0.032(3) 0.039(4) 0.043(4) 0.009(3) -0.002(3) -0.005(3)
C28 0.029(3) 0.049(4) 0.046(4) 0.014(3) -0.004(3) 0.004(3)
C29 0.029(3) 0.044(4) 0.048(4) 0.017(3) 0.002(3) 0.014(3)
C30 0.039(4) 0.053(4) 0.052(4) 0.013(4) 0.004(3) 0.013(3)
C31 0.044(4) 0.047(5) 0.078(5) 0.038(4) 0.014(4) 0.006(3)
C32 0.042(4) 0.042(4) 0.071(5) 0.018(4) -0.006(4) 0.003(3)
C33 0.035(3) 0.036(4) 0.046(4) 0.009(3) 0.001(3) 0.005(3)
C34 0.028(3) 0.028(3) 0.040(4) 0.003(3) -0.005(3) 0.001(3)
C35 0.036(3) 0.045(4) 0.047(4) 0.005(3) 0.012(3) 0.007(3)
C36 0.044(4) 0.092(5) 0.051(5) -0.002(4) 0.006(3) 0.013(4)
C37 0.049(4) 0.045(4) 0.068(5) 0.006(3) 0.010(3) 0.014(3)
C38 0.049(4) 0.040(4) 0.050(4) 0.005(3) -0.006(3) -0.003(3)
C39 0.073(5) 0.044(4) 0.079(5) -0.008(4) 0.012(4) 0.009(4)
C40 0.097(6) 0.095(6) 0.079(6) -0.014(4) -0.017(5) 0.023(5)
C41 0.034(3) 0.037(4) 0.045(4) 0.001(3) -0.001(3) 0.007(3)
C42 0.041(4) 0.066(5) 0.046(4) 0.021(3) 0.014(3) 0.008(3)
C43 0.053(4) 0.061(5) 0.056(5) 0.038(4) 0.017(4) 0.002(4)
C44 0.050(4) 0.048(4) 0.064(5) 0.019(3) 0.015(4) 0.013(3)
C45 0.031(3) 0.035(4) 0.037(4) 0.010(3) -0.006(3) -0.001(3)
C46 0.031(3) 0.038(4) 0.040(4) 0.009(3) -0.001(3) 0.011(3)
C47 0.054(4) 0.050(4) 0.047(4) 0.004(3) 0.014(3) 0.016(3)
C48 0.049(4) 0.090(5) 0.072(5) -0.004(4) 0.025(4) 0.015(4)
C49 0.061(4) 0.047(4) 0.074(5) -0.011(3) 0.003(4) 0.015(4)
C50 0.037(4) 0.048(4) 0.064(5) 0.015(3) 0.014(3) 0.018(3)
C51 0.093(5) 0.051(5) 0.076(5) 0.000(4) 0.019(4) 0.034(4)
C52 0.034(4) 0.061(4) 0.087(5) 0.025(4) 0.010(4) 0.009(3)
C53 0.030(3) 0.043(4) 0.039(4) 0.004(3) 0.006(3) 0.002(3)
C54 0.038(4) 0.032(4) 0.068(5) 0.013(3) 0.012(3) 0.008(3)
C55 0.045(4) 0.057(5) 0.073(5) 0.016(4) 0.013(4) 0.013(4)
C56 0.053(4) 0.052(5) 0.066(5) 0.014(4) 0.014(4) -0.002(4)
C57 0.053(4) 0.055(5) 0.067(5) 0.011(4) 0.004(4) 0.010(4)
C58 0.045(4) 0.036(4) 0.055(4) 0.015(3) 0.014(3) -0.001(3)
C59 0.034(3) 0.037(4) 0.049(4) 0.000(3) 0.005(3) 0.001(3)
C60 0.049(4) 0.041(4) 0.067(5) 0.007(3) 0.021(3) 0.014(3)
C61 0.060(4) 0.027(4) 0.086(5) -0.009(3) 0.015(4) 0.005(3)
C62 0.058(4) 0.057(5) 0.061(5) -0.004(4) 0.016(4) 0.019(4)
C63 0.061(4) 0.035(4) 0.085(5) -0.002(3) 0.036(4) 0.008(3)
C64 0.043(4) 0.039(4) 0.055(4) 0.001(3) 0.017(3) 0.008(3)
C65 0.041(4) 0.028(4) 0.048(4) 0.000(3) 0.002(3) 0.006(3)
C66 0.027(3) 0.033(4) 0.035(4) 0.003(3) -0.001(3) 0.009(3)
C67 0.046(4) 0.040(4) 0.049(4) 0.005(3) 0.006(3) 0.011(3)
C68 0.054(4) 0.068(5) 0.045(4) 0.010(4) 0.008(3) 0.024(4)
C69 0.056(4) 0.071(5) 0.055(5) 0.020(4) 0.016(4) 0.022(4)
C70 0.044(4) 0.046(4) 0.077(5) 0.032(4) 0.010(4) 0.012(3)
C71 0.042(4) 0.041(4) 0.061(5) 0.017(3) 0.011(3) 0.006(3)
C72 0.028(3) 0.039(4) 0.044(4) 0.002(3) 0.002(3) 0.009(3)
C73 0.054(4) 0.042(4) 0.060(5) 0.011(3) 0.021(4) 0.013(3)
C74 0.086(5) 0.047(4) 0.048(4) -0.006(3) 0.032(4) 0.002(4)
C75 0.077(5) 0.038(4) 0.096(6) -0.001(4) 0.051(5) 0.018(4)
C76 0.059(4) 0.043(4) 0.077(5) 0.006(4) 0.019(4) 0.017(3)
C77 0.047(4) 0.032(4) 0.068(5) -0.005(3) 0.003(3) 0.010(3)
C78 0.037(3) 0.029(4) 0.045(4) -0.002(3) 0.004(3) 0.004(3)

loop_
_atom_type_symbol
_atom_type_description
_atom_type_scat_dispersion_real
_atom_type_scat_dispersion_imag
_atom_type_scat_source
C C 0.0033 0.0016 'International Tables Vol C Tables 4.2.6.8 and 6.1.1.4'
H H 0.0000 0.0000 'International Tables Vol C Tables 4.2.6.8 and 6.1.1.4'
N N 0.0061 0.0033 'International Tables Vol C Tables 4.2.6.8 and 6.1.1.4'
O O 0.0106 0.0060 'International Tables Vol C Tables 4.2.6.8 and 6.1.1.4'
Cr Cr 0.3209 0.6236 'International Tables Vol C Tables 4.2.6.8 and 6.1.1.4'

loop_
_geom_angle_atom_site_label_1
_geom_angle_atom_site_label_2
_geom_angle_atom_site_label_3
_geom_angle
O2 Cr1 N1 161.88(15)
O2 Cr1 N2 102.97(15)
N1 Cr1 N2 80.38(16)
O2 Cr1 O1 76.14(12)
N1 Cr1 O1 104.56(15)
N2 Cr1 O1 167.06(15)
N3 Cr2 O1 159.78(15)
N3 Cr2 O2 104.53(15)
O1 Cr2 O2 76.79(13)
N3 Cr2 N4 80.67(17)
O1 Cr2 N4 104.09(15)
O2 Cr2 N4 162.85(16)
C1 N1 C8 115.0(4)
C1 N1 Cr1 111.3(3)
C8 N1 Cr1 133.2(3)
C2 N2 C20 114.6(4)
C2 N2 Cr1 111.9(3)
C20 N2 Cr1 132.8(3)
C27 N3 C34 113.6(4)
C27 N3 Cr2 112.4(3)
C34 N3 Cr2 133.5(3)
C28 N4 C46 117.3(4)
C28 N4 Cr2 111.7(3)
C46 N4 Cr2 130.3(3)
C53 O1 Cr2 128.0(3)
C53 O1 Cr1 128.7(3)
Cr2 O1 Cr1 103.22(14)
C66 O2 Cr2 129.9(3)
C66 O2 Cr1 126.2(3)
Cr2 O2 Cr1 103.84(15)
N1 C1 C2 118.8(5)
N2 C2 C1 117.1(5)
C4 C3 C8 118.1(5)
C4 C3 C9 119.5(5)
C8 C3 C9 122.3(5)
C5 C4 C3 121.5(6)
C4 C5 C6 120.1(6)
C7 C6 C5 121.0(6)
C6 C7 C8 117.6(5)
C6 C7 C12 121.0(5)
C8 C7 C12 121.4(5)
C3 C8 C7 121.6(5)
C3 C8 N1 119.7(5)
C7 C8 N1 118.5(5)
C11 C9 C3 112.8(5)
C11 C9 C10 109.0(5)
C3 C9 C10 110.7(5)
C7 C12 C13 111.5(4)
C7 C12 C14 115.4(5)
C13 C12 C14 107.4(5)
C16 C15 C20 117.7(5)
C16 C15 C21 117.9(5)
C20 C15 C21 124.4(5)
C17 C16 C15 121.1(5)
C18 C17 C16 120.9(5)
C17 C18 C19 120.6(5)
C18 C19 C20 119.0(5)
C18 C19 C24 120.9(5)
C20 C19 C24 120.0(5)
C15 C20 C19 120.6(5)
C15 C20 N2 120.3(5)
C19 C20 N2 118.9(5)
C15 C21 C23 112.7(4)
C15 C21 C22 111.7(4)
C23 C21 C22 109.2(4)
C19 C24 C26 115.0(4)
C19 C24 C25 111.5(4)
C26 C24 C25 108.5(4)
N3 C27 C28 117.5(5)
N4 C28 C27 117.6(5)
C30 C29 C34 118.1(5)
C30 C29 C35 119.8(5)
C34 C29 C35 122.1(5)
C31 C30 C29 120.7(6)
C30 C31 C32 120.3(5)
C33 C32 C31 121.1(6)
C32 C33 C34 117.8(6)
C32 C33 C38 118.6(5)
C34 C33 C38 123.6(5)
C29 C34 C33 122.1(5)
C29 C34 N3 118.6(5)
C33 C34 N3 119.3(5)
C29 C35 C36 114.4(5)
C29 C35 C37 111.0(4)
C36 C35 C37 110.1(4)
C33 C38 C40 111.7(5)
C33 C38 C39 113.4(5)
C40 C38 C39 108.2(5)
C42 C41 C46 119.0(5)
C42 C41 C47 120.8(5)
C46 C41 C47 120.1(5)
C43 C42 C41 120.1(5)
C44 C43 C42 120.7(5)
C43 C44 C45 122.6(5)
C44 C45 C46 116.3(5)
C44 C45 C50 118.5(5)
C46 C45 C50 125.2(5)
C41 C46 C45 121.1(5)
C41 C46 N4 118.5(5)
C45 C46 N4 120.3(5)
C48 C47 C41 115.4(5)
C48 C47 C49 108.2(5)
C41 C47 C49 111.2(4)
C45 C50 C51 114.1(5)
C45 C50 C52 110.1(5)
C51 C50 C52 108.6(4)
O1 C53 C59 117.8(5)
O1 C53 C65 118.1(5)
C59 C53 C65 124.0(5)
C55 C54 C59 122.5(5)
C56 C55 C54 121.0(6)
C55 C56 C57 118.0(6)
C56 C57 C58 121.7(6)
C57 C58 C59 121.6(5)
C58 C59 C54 115.1(5)
C58 C59 C53 123.8(5)
C54 C59 C53 121.0(5)
C61 C60 C65 121.3(5)
C62 C61 C60 120.6(5)
C61 C62 C63 119.6(6)
C64 C63 C62 120.2(6)
C63 C64 C65 122.1(5)
C64 C65 C60 116.2(5)
C64 C65 C53 121.7(5)
C60 C65 C53 122.2(5)
O2 C66 C72 118.8(5)
O2 C66 C78 117.0(5)
C72 C66 C78 124.2(5)
C68 C67 C72 121.6(6)
C69 C68 C67 121.0(6)
C68 C69 C70 117.9(6)
C71 C70 C69 122.4(6)
C70 C71 C72 120.8(6)
C71 C72 C67 116.2(5)
C71 C72 C66 123.0(5)
C67 C72 C66 120.8(5)
C78 C73 C74 121.9(5)
C75 C74 C73 119.3(6)
C76 C75 C74 120.3(6)
C75 C76 C77 121.1(6)
C76 C77 C78 120.5(6)
C73 C78 C77 116.8(5)
C73 C78 C66 120.6(5)
C77 C78 C66 122.5(5)

loop_
_geom_bond_atom_site_label_1
_geom_bond_atom_site_label_2
_geom_bond_distance
Cr1 O2 2.011(3)
Cr1 N1 2.014(4)
Cr1 N2 2.030(4)
Cr1 O1 2.033(3)
Cr2 N3 1.997(4)
Cr2 O1 2.006(3)
Cr2 O2 2.010(3)
Cr2 N4 2.019(4)
N1 C1 1.339(5)
N1 C8 1.448(6)
N2 C2 1.335(5)
N2 C20 1.443(5)
N3 C27 1.335(5)
N3 C34 1.447(6)
N4 C28 1.335(6)
N4 C46 1.453(6)
O1 C53 1.353(5)
O2 C66 1.357(5)
C1 C2 1.355(6)
C3 C4 1.380(7)
C3 C8 1.397(7)
C3 C9 1.534(7)
C4 C5 1.366(7)
C5 C6 1.386(7)
C6 C7 1.386(6)
C7 C8 1.408(7)
C7 C12 1.510(7)
C9 C11 1.512(7)
C9 C10 1.552(7)
C12 C13 1.514(6)
C12 C14 1.521(6)
C15 C16 1.395(6)
C15 C20 1.409(6)
C15 C21 1.500(6)
C16 C17 1.389(7)
C17 C18 1.361(6)
C18 C19 1.386(6)
C19 C20 1.420(6)
C19 C24 1.509(6)
C21 C23 1.528(6)
C21 C22 1.539(6)
C24 C26 1.523(6)
C24 C25 1.554(6)
C27 C28 1.364(6)
C29 C30 1.399(7)
C29 C34 1.403(7)
C29 C35 1.500(7)
C30 C31 1.382(7)
C31 C32 1.391(7)
C32 C33 1.390(7)
C33 C34 1.405(6)
C33 C38 1.500(7)
C35 C36 1.504(6)
C35 C37 1.534(6)
C38 C40 1.524(7)
C38 C39 1.543(6)
C41 C42 1.395(7)
C41 C46 1.406(6)
C41 C47 1.517(6)
C42 C43 1.380(7)
C43 C44 1.356(7)
C44 C45 1.407(7)
C45 C46 1.419(6)
C45 C50 1.505(7)
C47 C48 1.503(6)
C47 C49 1.537(6)
C50 C51 1.511(6)
C50 C52 1.540(6)
C53 C59 1.431(7)
C53 C65 1.433(7)
C54 C55 1.373(7)
C54 C59 1.413(6)
C55 C56 1.370(7)
C56 C57 1.379(7)
C57 C58 1.380(7)
C58 C59 1.400(6)
C60 C61 1.389(7)
C60 C65 1.402(6)
C61 C62 1.362(7)
C62 C63 1.378(7)
C63 C64 1.377(6)
C64 C65 1.399(6)
C66 C72 1.433(7)
C66 C78 1.449(6)
C67 C68 1.381(7)
C67 C72 1.418(7)
C68 C69 1.380(7)
C69 C70 1.381(7)
C70 C71 1.375(7)
C71 C72 1.406(6)
C73 C78 1.395(7)
C73 C74 1.399(7)
C74 C75 1.381(7)
C75 C76 1.366(7)
C76 C77 1.384(7)
C77 C78 1.423(6)

loop_
_platon_squeeze_void_nr
_platon_squeeze_void_average_x
_platon_squeeze_void_average_y
_platon_squeeze_void_average_z
_platon_squeeze_void_volume
_platon_squeeze_void_count_electrons
_platon_squeeze_void_content
1 0.166 0.771 0.500 8 1 ' '
2 0.233 0.215 0.639 11 1 ' '
3 0.500 1.000 0.000 352 119 2(diethylether)
4 0.767 0.785 0.361 11 1 ' '
5 0.833 0.229 0.500 8 1 ' '
